data_7121681
loop_
_publ_author_name
'Li, Jun'
'Daniliuc, Constantin G.'
'Kehr, Gerald'
'Erker, Gerhard'

_publ_section_title
;
 Selective formation of heterocyclic trans-cycloalkenes by alkyne addition
 to a biphenylene-based phosphane/borane frustrated Lewis pair.
;
_journal_issue 49
_journal_name_full 'Chemical communications (Cambridge, England)'
_journal_page_first 6344
_journal_page_last 6347
_journal_paper_doi 10.1039/c8cc03369b
_journal_volume 54
_journal_year 2018
_chemical_formula_sum 'C50 H34 B F10 P'
_chemical_formula_weight 866.55
_space_group_crystal_system triclinic
_space_group_IT_number 2
_space_group_name_Hall '-P 1'
_space_group_name_H-M_alt 'P -1'
_symmetry_space_group_name_Hall '-P 1'
_symmetry_space_group_name_H-M 'P -1'
_atom_sites_solution_hydrogens geom
_audit_update_record
;
2017-11-28 deposited with the CCDC.
2018-05-14 downloaded from the CCDC.
;
_cell_angle_alpha 75.9580(10)
_cell_angle_beta 83.4140(10)
_cell_angle_gamma 65.3740(10)
_cell_formula_units_Z 4
_cell_length_a 13.3724(3)
_cell_length_b 14.8949(3)
_cell_length_c 23.4627(5)
_cell_measurement_reflns_used 9915
_cell_measurement_temperature 100.(2)
_cell_measurement_theta_max 66.7272
_cell_measurement_theta_min 3.3428
_cell_volume 4120.83(16)
_computing_cell_refinement 'SAINT V8.37A (Bruker AXS Inc., 2015)'
_computing_data_collection 'APEX2 v.2014.1-----1 (Bruker AXS Inc., 2014)'
_computing_data_reduction 'SAINT V8.37A (Bruker AXS Inc., 2015)'
_computing_molecular_graphics 'APEX2 v.2014.1-----1 (Bruker AXS Inc., 2014)'
_computing_publication_material 'APEX2 v.2014.1-----1 (Bruker AXS Inc., 2014)'
_computing_structure_refinement 'SHELXL-2014/7 (Sheldrick, 2014)'
_computing_structure_solution 'SHELXL-2014/7 (Sheldrick, 2014)'
_diffrn_ambient_temperature 100.(2)
_diffrn_detector_area_resol_mean 8.3333
_diffrn_measured_fraction_theta_full 0.990
_diffrn_measured_fraction_theta_max 0.990
_diffrn_measurement_device_type 'KappaCCD APEXII'
_diffrn_measurement_method 'phi / omega scans'
_diffrn_radiation_monochromator graphite
_diffrn_radiation_type 'CuK\a '
_diffrn_radiation_wavelength 1.54178
_diffrn_reflns_av_R_equivalents 0.0601
_diffrn_reflns_av_unetI/netI 0.0499
_diffrn_reflns_limit_h_max 15
_diffrn_reflns_limit_h_min -15
_diffrn_reflns_limit_k_max 17
_diffrn_reflns_limit_k_min -17
_diffrn_reflns_limit_l_max 27
_diffrn_reflns_limit_l_min -26
_diffrn_reflns_number 60594
_diffrn_reflns_theta_full 66.87
_diffrn_reflns_theta_max 66.87
_diffrn_reflns_theta_min 3.34
_diffrn_source 'fine--focus sealed tube'
_exptl_absorpt_coefficient_mu 1.303
_exptl_absorpt_correction_T_max 0.96
_exptl_absorpt_correction_T_min 0.77
_exptl_absorpt_correction_type multi-scan
_exptl_absorpt_process_details
;
'Bruker AXS (2014). SADABS, Version 2014/2, Bruker AXS Inc., Madison,
Wisconsin, USA.'
;
_exptl_crystal_colour colourless
_exptl_crystal_density_diffrn 1.397
_exptl_crystal_density_method 'not measured'
_exptl_crystal_description plate
_exptl_crystal_F_000 1776
_exptl_crystal_size_max 0.220
_exptl_crystal_size_mid 0.180
_exptl_crystal_size_min 0.030
_platon_squeeze_details
;
A disordered solvent molecule (possible half hexane molecule) was found 
in the asymmetrical unit and could not be satisfactorily refined. The 
program SQUEEZE (Spek, A.L. (2015). Acta Cryst. C71, 9-18) was therefore
used to remove mathematically the effect of the solvent. 
The quoted formula and derived parameters are not included the squeezed
solvent molecule. 
;
_refine_diff_density_max 0.328
_refine_diff_density_min -0.365
_refine_ls_extinction_method none
_refine_ls_goodness_of_fit_ref 1.062
_refine_ls_hydrogen_treatment constr
_refine_ls_matrix_type full
_refine_ls_number_parameters 1129
_refine_ls_number_reflns 14488
_refine_ls_number_restraints 0
_refine_ls_restrained_S_all 1.062
_refine_ls_R_factor_all 0.0612
_refine_ls_R_factor_gt 0.0435
_refine_ls_shift/su_max 0.001
_refine_ls_shift/su_mean 0.000
_refine_ls_structure_factor_coef Fsqd
_refine_ls_weighting_details 'w=1/[\s^2^(Fo^2^)+(0.0560P)^2^+0.5624P] where P=(Fo^2^+2Fc^2^)/3'
_refine_ls_weighting_scheme calc
_refine_ls_wR_factor_gt 0.1063
_refine_ls_wR_factor_ref 0.1139
_reflns_number_gt 11039
_reflns_number_total 14488
_reflns_threshold_expression 'I > 2\s(I)'
_cod_data_source_file c8cc03369b2.cif
_cod_data_source_block erk8598
_cod_depositor_comments 'Adding full bibliography for 7121673--7121682.cif.'
_cod_database_code 7121681
_platon_squeeze_void_probe_radius 1.20

loop_
_space_group_symop_operation_xyz
'x, y, z'
'-x, -y, -z'

loop_
_atom_site_type_symbol
_atom_site_label
_atom_site_fract_x
_atom_site_fract_y
_atom_site_fract_z
_atom_site_U_iso_or_equiv
_atom_site_adp_type
_atom_site_calc_flag
_atom_site_refinement_flags_adp
_atom_site_refinement_flags_posn
_atom_site_occupancy
P P1 0.57479(5) 0.54616(4) 0.67000(2) 0.02299(13) Uani d . . 1
B B1 0.4919(2) 0.40251(19) 0.83207(11) 0.0225(5) Uani d . . 1
C C8 0.53217(17) 0.29900(16) 0.80549(10) 0.0219(5) Uani d . . 1
C C7 0.51723(19) 0.20974(17) 0.83616(10) 0.0260(5) Uani d . . 1
H H7 0.4889 0.2084 0.8752 0.031 Uiso calc U R 1
C C6 0.54063(19) 0.12541(18) 0.81366(11) 0.0285(5) Uani d . . 1
H H6 0.5268 0.0701 0.8373 0.034 Uiso calc U R 1
C C5 0.58446(18) 0.11944(17) 0.75659(11) 0.0270(5) Uani d . . 1
H H5 0.6007 0.0621 0.7404 0.032 Uiso calc U R 1
C C4 0.6855(2) 0.23563(18) 0.61569(11) 0.0349(6) Uani d . . 1
H H4 0.7044 0.174 0.6036 0.042 Uiso calc U R 1
C C3 0.7038(2) 0.31775(19) 0.57905(11) 0.0405(7) Uani d . . 1
H H3 0.7387 0.3108 0.5418 0.049 Uiso calc U R 1
C C2 0.6721(2) 0.40769(19) 0.59624(10) 0.0356(6) Uani d . . 1
H H2 0.685 0.4616 0.5701 0.043 Uiso calc U R 1
C C1 0.6207(2) 0.42319(17) 0.65178(10) 0.0273(5) Uani d . . 1
C C10 0.60963(18) 0.34088(16) 0.68929(10) 0.0236(5) Uani d . . 1
C C9 0.57411(18) 0.29035(16) 0.74916(10) 0.0225(5) Uani d . . 1
C C12 0.60170(18) 0.20231(16) 0.72632(10) 0.0231(5) Uani d . . 1
C C11 0.6392(2) 0.24947(17) 0.66928(10) 0.0276(5) Uani d . . 1
C C13 0.50291(18) 0.47929(16) 0.77248(9) 0.0213(5) Uani d . . 1
H H13 0.4402 0.5074 0.7483 0.026 Uiso calc U R 1
C C14 0.58120(18) 0.51178(16) 0.74987(9) 0.0214(5) Uani d . . 1
C C21 0.4286(2) 0.62005(17) 0.65494(10) 0.0255(5) Uani d . . 1
C C22 0.3676(2) 0.59555(18) 0.62005(11) 0.0329(6) Uani d . . 1
C C23 0.2529(2) 0.64027(19) 0.62440(12) 0.0376(6) Uani d . . 1
H H23 0.2114 0.6232 0.6018 0.045 Uiso calc U R 1
C C24 0.1966(2) 0.7081(2) 0.65995(12) 0.0381(6) Uani d . . 1
C C25 0.2577(2) 0.74010(18) 0.68766(11) 0.0306(5) Uani d . . 1
H H25 0.2204 0.793 0.7082 0.037 Uiso calc U R 1
C C26 0.37268(19) 0.69709(16) 0.68641(10) 0.0242(5) Uani d . . 1
C C27 0.4178(3) 0.5286(2) 0.57641(12) 0.0459(8) Uani d . . 1
H H27A 0.4448 0.4575 0.5972 0.069 Uiso calc U R 1
H H27B 0.4791 0.5428 0.5555 0.069 Uiso calc U R 1
H H27C 0.362 0.5419 0.5482 0.069 Uiso calc U R 1
C C28 0.0742(2) 0.7426(3) 0.67019(15) 0.0547(8) Uani d . . 1
H H28A 0.0595 0.6958 0.7038 0.082 Uiso calc U R 1
H H28B 0.0399 0.7438 0.6351 0.082 Uiso calc U R 1
H H28C 0.0437 0.8106 0.6783 0.082 Uiso calc U R 1
C C29 0.42959(19) 0.73746(16) 0.71883(10) 0.0250(5) Uani d . . 1
H H29A 0.385 0.8095 0.7172 0.037 Uiso calc U R 1
H H29B 0.5018 0.7287 0.7006 0.037 Uiso calc U R 1
H H29C 0.4391 0.7005 0.7599 0.037 Uiso calc U R 1
C C31 0.6650(2) 0.60534(17) 0.63073(9) 0.0258(5) Uani d . . 1
C C32 0.6258(2) 0.70116(17) 0.59036(9) 0.0258(5) Uani d . . 1
C C33 0.7009(2) 0.74191(17) 0.56553(10) 0.0272(5) Uani d . . 1
H H33 0.6745 0.806 0.5391 0.033 Uiso calc U R 1
C C34 0.8126(2) 0.69410(18) 0.57719(10) 0.0297(5) Uani d . . 1
C C35 0.8505(2) 0.59926(18) 0.61411(10) 0.0300(5) Uani d . . 1
H H35 0.9269 0.5645 0.6219 0.036 Uiso calc U R 1
C C36 0.77974(19) 0.55294(17) 0.64027(10) 0.0272(5) Uani d . . 1
C C37 0.5086(2) 0.76359(18) 0.57016(10) 0.0311(5) Uani d . . 1
H H37A 0.4638 0.7941 0.602 0.047 Uiso calc U R 1
H H37B 0.4789 0.7201 0.5594 0.047 Uiso calc U R 1
H H37C 0.5074 0.8171 0.536 0.047 Uiso calc U R 1
C C38 0.8896(2) 0.7433(2) 0.54998(11) 0.0390(6) Uani d . . 1
H H38A 0.8657 0.7815 0.5101 0.058 Uiso calc U R 1
H H38B 0.9642 0.6911 0.5483 0.058 Uiso calc U R 1
H H38C 0.8892 0.7892 0.5737 0.058 Uiso calc U R 1
C C39 0.8372(2) 0.44589(19) 0.67495(11) 0.0377(6) Uani d . . 1
H H39A 0.886 0.4033 0.6487 0.057 Uiso calc U R 1
H H39B 0.7823 0.4194 0.6926 0.057 Uiso calc U R 1
H H39C 0.8805 0.4456 0.706 0.057 Uiso calc U R 1
C C41 0.55893(17) 0.40240(16) 0.88699(9) 0.0215(5) Uani d . . 1
C C42 0.53922(18) 0.49441(17) 0.90058(9) 0.0228(5) Uani d . . 1
F F42 0.46775(11) 0.58171(9) 0.86764(5) 0.0275(3) Uani d . . 1
C C43 0.58776(19) 0.50526(18) 0.94568(10) 0.0272(5) Uani d . . 1
F F43 0.56733(12) 0.59711(10) 0.95484(6) 0.0346(3) Uani d . . 1
C C44 0.65749(19) 0.41999(19) 0.98261(10) 0.0271(5) Uani d . . 1
F F44 0.70300(12) 0.42739(12) 1.02835(6) 0.0387(4) Uani d . . 1
C C45 0.67714(18) 0.32654(18) 0.97263(10) 0.0267(5) Uani d . . 1
F F45 0.74155(11) 0.24228(11) 1.01009(6) 0.0334(3) Uani d . . 1
C C46 0.63008(18) 0.31964(17) 0.92536(10) 0.0232(5) Uani d . . 1
F F46 0.65809(11) 0.22455(9) 0.91816(6) 0.0297(3) Uani d . . 1
C C51 0.36367(18) 0.43003(17) 0.85953(10) 0.0228(5) Uani d . . 1
C C52 0.26754(19) 0.50606(16) 0.83314(10) 0.0250(5) Uani d . . 1
F F52 0.27171(11) 0.56462(10) 0.77971(6) 0.0338(3) Uani d . . 1
C C53 0.16324(19) 0.52858(18) 0.85776(12) 0.0323(6) Uani d . . 1
F F53 0.07439(11) 0.60152(11) 0.82783(7) 0.0432(4) Uani d . . 1
C C54 0.1497(2) 0.47752(19) 0.91319(12) 0.0327(6) Uani d . . 1
F F54 0.04867(11) 0.49915(12) 0.93805(7) 0.0430(4) Uani d . . 1
C C55 0.2414(2) 0.40296(18) 0.94273(11) 0.0289(5) Uani d . . 1
F F55 0.23041(12) 0.35366(11) 0.99750(6) 0.0379(3) Uani d . . 1
C C56 0.34332(19) 0.38090(17) 0.91495(10) 0.0259(5) Uani d . . 1
F F56 0.42678(11) 0.30434(10) 0.94766(6) 0.0302(3) Uani d . . 1
C C61 0.67778(18) 0.50164(16) 0.78171(9) 0.0219(5) Uani d . . 1
C C62 0.69784(19) 0.58532(18) 0.78328(10) 0.0277(5) Uani d . . 1
H H62 0.6513 0.6504 0.7625 0.033 Uiso calc U R 1
C C63 0.7855(2) 0.57467(19) 0.81497(12) 0.0352(6) Uani d . . 1
H H63 0.7987 0.6324 0.8156 0.042 Uiso calc U R 1
C C64 0.8539(2) 0.4796(2) 0.84564(11) 0.0339(6) Uani d . . 1
H H64 0.9128 0.4724 0.868 0.041 Uiso calc U R 1
C C65 0.83566(19) 0.39579(18) 0.84341(10) 0.0282(5) Uani d . . 1
H H65 0.8828 0.3306 0.8638 0.034 Uiso calc U R 1
C C66 0.74900(18) 0.40632(17) 0.81152(9) 0.0231(5) Uani d . . 1
H H66 0.7378 0.3481 0.8099 0.028 Uiso calc U R 1
P P1A 0.16377(4) 0.05828(4) 0.81771(2) 0.02000(13) Uani d . . 1
B B1A 0.2934(2) 0.07282(19) 0.64886(11) 0.0232(5) Uani d . . 1
C C1A 0.30248(18) -0.02996(17) 0.83869(10) 0.0244(5) Uani d . . 1
C C2A 0.32604(19) -0.07665(17) 0.89928(10) 0.0271(5) Uani d . . 1
H H2A 0.2685 -0.0593 0.9277 0.033 Uiso calc U R 1
C C3A 0.4287(2) -0.14549(19) 0.91767(11) 0.0318(6) Uani d . . 1
H H3A 0.44 -0.1755 0.9583 0.038 Uiso calc U R 1
C C4A 0.5181(2) -0.17310(18) 0.87799(11) 0.0306(5) Uani d . . 1
H H4A 0.5893 -0.2217 0.8905 0.037 Uiso calc U R 1
C C5A 0.63448(18) -0.14823(17) 0.72509(11) 0.0259(5) Uani d . . 1
H H5A 0.7038 -0.1958 0.7408 0.031 Uiso calc U R 1
C C6A 0.61889(19) -0.10609(17) 0.66491(11) 0.0278(5) Uani d . . 1
H H6A 0.6802 -0.1244 0.6387 0.033 Uiso calc U R 1
C C7A 0.51695(18) -0.03857(17) 0.64235(10) 0.0257(5) Uani d . . 1
H H7A 0.5123 -0.0137 0.601 0.031 Uiso calc U R 1
C C8A 0.41779(18) -0.00317(16) 0.67653(10) 0.0225(5) Uani d . . 1
C C9A 0.43782(17) -0.04480(16) 0.73621(10) 0.0211(5) Uani d . . 1
C C10A 0.39017(18) -0.05484(16) 0.79982(10) 0.0224(5) Uani d . . 1
C C11A 0.49626(18) -0.12578(17) 0.82044(10) 0.0254(5) Uani d . . 1
C C12A 0.54248(18) -0.11577(16) 0.75949(10) 0.0230(5) Uani d . . 1
C C13A 0.22256(17) 0.07343(16) 0.70903(9) 0.0208(5) Uani d . . 1
H H13A 0.2012 0.0181 0.7195 0.025 Uiso calc U R 1
C C14A 0.18636(17) 0.13307(16) 0.74807(9) 0.0203(5) Uani d . . 1
C C21A 0.07974(18) -0.00278(16) 0.80143(10) 0.0222(5) Uani d . . 1
C C22A -0.02218(18) 0.06304(17) 0.77444(10) 0.0249(5) Uani d . . 1
C C23A -0.0920(2) 0.02194(19) 0.76320(12) 0.0336(6) Uani d . . 1
H H23A -0.1603 0.0661 0.745 0.04 Uiso calc U R 1
C C24A -0.0656(2) -0.0810(2) 0.77763(13) 0.0368(6) Uani d . . 1
C C25A 0.0361(2) -0.14443(19) 0.80265(12) 0.0334(6) Uani d . . 1
H H25A 0.0558 -0.2154 0.8118 0.04 Uiso calc U R 1
C C26A 0.11036(18) -0.10840(17) 0.81485(10) 0.0251(5) Uani d . . 1
C C27A -0.06278(18) 0.17650(17) 0.75857(11) 0.0284(5) Uani d . . 1
H H27D -0.0513 0.2006 0.7916 0.043 Uiso calc U R 1
H H27E -0.1414 0.2064 0.7498 0.043 Uiso calc U R 1
H H27F -0.0221 0.1964 0.724 0.043 Uiso calc U R 1
C C28A -0.1450(2) -0.1229(2) 0.76659(17) 0.0567(9) Uani d . . 1
H H28D -0.2134 -0.0953 0.7889 0.085 Uiso calc U R 1
H H28E -0.1122 -0.1968 0.7792 0.085 Uiso calc U R 1
H H28F -0.1609 -0.1039 0.7246 0.085 Uiso calc U R 1
C C29A 0.2162(2) -0.18872(17) 0.84294(11) 0.0292(5) Uani d . . 1
H H29D 0.2179 -0.2558 0.845 0.044 Uiso calc U R 1
H H29E 0.2203 -0.1804 0.8827 0.044 Uiso calc U R 1
H H29F 0.2791 -0.1819 0.8193 0.044 Uiso calc U R 1
C C31A 0.10700(18) 0.12067(16) 0.87949(10) 0.0227(5) Uani d . . 1
C C32A 0.01779(18) 0.11023(17) 0.91571(10) 0.0246(5) Uani d . . 1
C C33A -0.01786(19) 0.16178(18) 0.96117(10) 0.0290(5) Uani d . . 1
H H33A -0.0766 0.154 0.9857 0.035 Uiso calc U R 1
C C34A 0.0272(2) 0.22367(19) 0.97271(11) 0.0324(6) Uani d . . 1
C C35A 0.1165(2) 0.22948(19) 0.93824(11) 0.0322(6) Uani d . . 1
H H35A 0.15 0.2705 0.9458 0.039 Uiso calc U R 1
C C36A 0.15902(19) 0.17797(17) 0.89319(10) 0.0245(5) Uani d . . 1
C C37A -0.0424(2) 0.0453(2) 0.91183(11) 0.0335(6) Uani d . . 1
H H37D -0.0861 0.0384 0.9478 0.05 Uiso calc U R 1
H H37E 0.0112 -0.0217 0.9072 0.05 Uiso calc U R 1
H H37F -0.0912 0.0773 0.878 0.05 Uiso calc U R 1
C C38A -0.0156(3) 0.2792(3) 1.02190(14) 0.0533(8) Uani d . . 1
H H38D -0.0727 0.3463 1.007 0.08 Uiso calc U R 1
H H38E 0.0448 0.2865 1.0376 0.08 Uiso calc U R 1
H H38F -0.0468 0.241 1.0532 0.08 Uiso calc U R 1
C C39A 0.2653(2) 0.18369(19) 0.86606(10) 0.0295(5) Uani d . . 1
H H39D 0.2517 0.2541 0.8474 0.044 Uiso calc U R 1
H H39E 0.2925 0.1421 0.8365 0.044 Uiso calc U R 1
H H39F 0.3203 0.1586 0.8968 0.044 Uiso calc U R 1
C C41A 0.25411(18) 0.02218(16) 0.60380(10) 0.0230(5) Uani d . . 1
C C42A 0.30614(18) 0.00867(16) 0.54967(10) 0.0241(5) Uani d . . 1
F F42A 0.39247(11) 0.03491(10) 0.53252(6) 0.0302(3) Uani d . . 1
C C43A 0.2763(2) -0.02934(18) 0.50923(10) 0.0282(5) Uani d . . 1
F F43A 0.33309(12) -0.04109(12) 0.45842(6) 0.0412(4) Uani d . . 1
C C44A 0.1871(2) -0.05434(19) 0.52099(10) 0.0319(6) Uani d . . 1
F F44A 0.15706(13) -0.09264(12) 0.48288(7) 0.0452(4) Uani d . . 1
C C45A 0.1288(2) -0.03852(19) 0.57220(11) 0.0315(5) Uani d . . 1
F F45A 0.03891(13) -0.05925(13) 0.58355(7) 0.0461(4) Uani d . . 1
C C46A 0.16230(19) -0.00140(18) 0.61188(10) 0.0269(5) Uani d . . 1
F F46A 0.09775(11) 0.01076(12) 0.66038(6) 0.0379(4) Uani d . . 1
C C51A 0.27515(18) 0.18702(16) 0.61078(9) 0.0230(5) Uani d . . 1
C C52A 0.35346(19) 0.22570(17) 0.58831(10) 0.0250(5) Uani d . . 1
F F52A 0.46164(11) 0.16849(10) 0.59829(6) 0.0331(3) Uani d . . 1
C C53A 0.3287(2) 0.32275(18) 0.55686(10) 0.0290(5) Uani d . . 1
F F53A 0.40984(12) 0.35390(11) 0.53489(6) 0.0373(3) Uani d . . 1
C C54A 0.2206(2) 0.38934(17) 0.54658(10) 0.0302(5) Uani d . . 1
F F54A 0.19560(14) 0.48465(10) 0.51578(6) 0.0431(4) Uani d . . 1
C C55A 0.1394(2) 0.35542(18) 0.56710(10) 0.0299(5) Uani d . . 1
F F55A 0.03304(12) 0.41834(11) 0.55688(6) 0.0416(4) Uani d . . 1
C C56A 0.16770(19) 0.25712(17) 0.59766(9) 0.0240(5) Uani d . . 1
F F56A 0.08282(10) 0.22927(10) 0.61616(6) 0.0301(3) Uani d . . 1
C C61A 0.18838(18) 0.23479(16) 0.74055(9) 0.0211(5) Uani d . . 1
C C62A 0.28626(18) 0.24705(17) 0.72115(9) 0.0225(5) Uani d . . 1
H H62A 0.3502 0.1904 0.7142 0.027 Uiso calc U R 1
C C63A 0.2906(2) 0.34070(18) 0.71204(10) 0.0275(5) Uani d . . 1
H H63A 0.357 0.3482 0.6985 0.033 Uiso calc U R 1
C C64A 0.1980(2) 0.42379(18) 0.72263(11) 0.0321(6) Uani d . . 1
H H64A 0.2006 0.4883 0.7157 0.038 Uiso calc U R 1
C C65A 0.1018(2) 0.41233(18) 0.74340(11) 0.0316(6) Uani d . . 1
H H65A 0.0389 0.4688 0.7515 0.038 Uiso calc U R 1
C C66A 0.09696(19) 0.31842(17) 0.75242(10) 0.0259(5) Uani d . . 1
H H66A 0.0308 0.3112 0.7668 0.031 Uiso calc U R 1

loop_
_atom_site_aniso_label
_atom_site_aniso_U_11
_atom_site_aniso_U_22
_atom_site_aniso_U_33
_atom_site_aniso_U_12
_atom_site_aniso_U_13
_atom_site_aniso_U_23
P1 0.0309(3) 0.0154(3) 0.0195(3) -0.0059(2) -0.0013(2) -0.0040(2)
B1 0.0246(13) 0.0202(13) 0.0228(13) -0.0091(10) -0.0003(10) -0.0050(11)
C8 0.0195(11) 0.0214(11) 0.0264(12) -0.0091(9) -0.0026(9) -0.0055(9)
C7 0.0283(12) 0.0241(12) 0.0271(12) -0.0126(10) 0.0010(9) -0.0052(10)
C6 0.0312(13) 0.0213(12) 0.0368(14) -0.0154(10) 0.0020(10) -0.0054(10)
C5 0.0255(12) 0.0193(12) 0.0367(13) -0.0069(10) -0.0015(10) -0.0106(10)
C4 0.0534(16) 0.0225(13) 0.0274(13) -0.0116(12) 0.0035(11) -0.0115(11)
C3 0.0621(18) 0.0277(14) 0.0248(13) -0.0114(13) 0.0095(12) -0.0101(11)
C2 0.0569(17) 0.0227(13) 0.0219(12) -0.0136(12) 0.0061(11) -0.0030(10)
C1 0.0368(13) 0.0168(11) 0.0242(12) -0.0058(10) -0.0015(10) -0.0060(10)
C10 0.0280(12) 0.0175(11) 0.0220(11) -0.0043(9) -0.0035(9) -0.0059(9)
C9 0.0268(12) 0.0193(11) 0.0230(11) -0.0101(9) -0.0034(9) -0.0044(9)
C12 0.0220(11) 0.0184(11) 0.0267(12) -0.0045(9) -0.0023(9) -0.0069(9)
C11 0.0329(13) 0.0184(11) 0.0273(12) -0.0053(10) -0.0040(10) -0.0052(10)
C13 0.0233(11) 0.0153(11) 0.0235(11) -0.0037(9) -0.0040(9) -0.0067(9)
C14 0.0253(11) 0.0135(10) 0.0229(11) -0.0040(9) -0.0011(9) -0.0060(9)
C21 0.0368(13) 0.0189(11) 0.0202(11) -0.0109(10) -0.0075(10) -0.0003(9)
C22 0.0511(16) 0.0198(12) 0.0289(13) -0.0142(11) -0.0143(11) -0.0009(10)
C23 0.0435(15) 0.0315(14) 0.0409(15) -0.0177(12) -0.0232(12) 0.0018(12)
C24 0.0350(14) 0.0311(14) 0.0456(16) -0.0124(12) -0.0140(12) 0.0005(12)
C25 0.0299(13) 0.0213(12) 0.0357(13) -0.0060(10) -0.0074(10) -0.0026(10)
C26 0.0295(12) 0.0166(11) 0.0242(12) -0.0086(9) -0.0076(9) 0.0015(9)
C27 0.069(2) 0.0306(14) 0.0376(15) -0.0128(14) -0.0231(14) -0.0090(12)
C28 0.0332(15) 0.058(2) 0.070(2) -0.0138(14) -0.0174(15) -0.0098(17)
C29 0.0270(12) 0.0169(11) 0.0287(12) -0.0053(9) -0.0034(9) -0.0059(10)
C31 0.0367(13) 0.0188(11) 0.0184(11) -0.0081(10) 0.0012(9) -0.0043(9)
C32 0.0370(13) 0.0190(11) 0.0183(11) -0.0070(10) -0.0002(9) -0.0065(9)
C33 0.0420(14) 0.0193(12) 0.0202(11) -0.0119(10) -0.0039(10) -0.0034(9)
C34 0.0436(15) 0.0270(13) 0.0203(11) -0.0156(11) 0.0007(10) -0.0064(10)
C35 0.0340(13) 0.0267(13) 0.0241(12) -0.0077(11) 0.0002(10) -0.0048(10)
C36 0.0321(13) 0.0229(12) 0.0185(11) -0.0043(10) 0.0021(9) -0.0037(10)
C37 0.0397(14) 0.0223(12) 0.0236(12) -0.0075(11) -0.0034(10) 0.0007(10)
C38 0.0502(16) 0.0397(15) 0.0310(14) -0.0233(13) -0.0064(12) -0.0026(12)
C39 0.0314(13) 0.0286(14) 0.0354(14) -0.0012(11) 0.0080(11) 0.0006(11)
C41 0.0215(11) 0.0223(11) 0.0214(11) -0.0100(9) 0.0028(9) -0.0055(9)
C42 0.0242(11) 0.0226(12) 0.0202(11) -0.0096(9) 0.0029(9) -0.0036(9)
F42 0.0331(7) 0.0205(7) 0.0274(7) -0.0083(6) -0.0020(5) -0.0063(6)
C43 0.0310(13) 0.0305(13) 0.0278(12) -0.0181(11) 0.0060(10) -0.0127(10)
F43 0.0447(8) 0.0331(8) 0.0356(8) -0.0203(7) 0.0030(6) -0.0178(6)
C44 0.0264(12) 0.0410(14) 0.0199(11) -0.0178(11) 0.0012(9) -0.0102(11)
F44 0.0410(8) 0.0541(10) 0.0293(7) -0.0222(7) -0.0066(6) -0.0151(7)
C45 0.0230(11) 0.0334(13) 0.0201(11) -0.0112(10) -0.0003(9) 0.0001(10)
F45 0.0291(7) 0.0393(8) 0.0250(7) -0.0107(6) -0.0043(6) 0.0012(6)
C46 0.0258(11) 0.0212(12) 0.0238(12) -0.0114(9) 0.0026(9) -0.0046(9)
F46 0.0337(7) 0.0223(7) 0.0301(7) -0.0092(6) -0.0044(6) -0.0024(6)
C51 0.0263(12) 0.0223(12) 0.0242(12) -0.0123(10) 0.0006(9) -0.0089(10)
C52 0.0296(12) 0.0181(11) 0.0284(12) -0.0113(10) 0.0006(9) -0.0047(10)
F52 0.0282(7) 0.0253(7) 0.0425(8) -0.0079(6) -0.0033(6) -0.0017(6)
C53 0.0231(12) 0.0216(12) 0.0534(16) -0.0054(10) -0.0017(11) -0.0163(12)
F53 0.0248(7) 0.0267(8) 0.0720(11) -0.0050(6) -0.0021(7) -0.0092(7)
C54 0.0313(13) 0.0289(13) 0.0473(16) -0.0186(11) 0.0131(11) -0.0193(12)
F54 0.0285(8) 0.0447(9) 0.0629(10) -0.0185(7) 0.0183(7) -0.0262(8)
C55 0.0355(13) 0.0301(13) 0.0301(13) -0.0200(11) 0.0075(10) -0.0137(11)
F55 0.0445(9) 0.0489(9) 0.0318(8) -0.0298(7) 0.0129(6) -0.0152(7)
C56 0.0287(12) 0.0253(12) 0.0296(12) -0.0135(10) 0.0007(10) -0.0124(10)
F56 0.0318(7) 0.0338(8) 0.0257(7) -0.0155(6) -0.0003(6) -0.0038(6)
C61 0.0234(11) 0.0206(11) 0.0191(11) -0.0063(9) 0.0020(9) -0.0055(9)
C62 0.0304(13) 0.0230(12) 0.0299(13) -0.0125(10) -0.0028(10) -0.0016(10)
C63 0.0336(14) 0.0306(14) 0.0456(15) -0.0168(11) -0.0084(11) -0.0047(12)
C64 0.0276(13) 0.0417(15) 0.0335(14) -0.0155(11) -0.0064(10) -0.0045(12)
C65 0.0247(12) 0.0266(13) 0.0262(12) -0.0057(10) -0.0005(9) -0.0015(10)
C66 0.0243(11) 0.0224(12) 0.0190(11) -0.0072(9) 0.0030(9) -0.0035(9)
P1A 0.0203(3) 0.0180(3) 0.0217(3) -0.0078(2) -0.0023(2) -0.0031(2)
B1A 0.0267(13) 0.0194(13) 0.0234(13) -0.0092(11) 0.0000(10) -0.0050(11)
C1A 0.0257(12) 0.0229(12) 0.0269(12) -0.0129(10) -0.0031(9) -0.0029(10)
C2A 0.0286(12) 0.0273(13) 0.0249(12) -0.0127(10) -0.0040(10) -0.0005(10)
C3A 0.0337(13) 0.0326(14) 0.0272(13) -0.0156(11) -0.0096(10) 0.0050(11)
C4A 0.0252(12) 0.0265(13) 0.0344(13) -0.0067(10) -0.0107(10) 0.0013(11)
C5A 0.0199(11) 0.0176(11) 0.0409(14) -0.0054(9) -0.0048(10) -0.0095(10)
C6A 0.0233(12) 0.0240(12) 0.0387(14) -0.0081(10) 0.0021(10) -0.0155(11)
C7A 0.0261(12) 0.0234(12) 0.0286(12) -0.0083(10) -0.0006(9) -0.0105(10)
C8A 0.0241(11) 0.0168(11) 0.0284(12) -0.0086(9) -0.0023(9) -0.0069(9)
C9A 0.0207(11) 0.0145(10) 0.0293(12) -0.0081(9) -0.0009(9) -0.0044(9)
C10A 0.0254(11) 0.0154(11) 0.0267(12) -0.0095(9) -0.0059(9) 0.0000(9)
C11A 0.0214(11) 0.0196(12) 0.0360(13) -0.0094(9) -0.0049(10) -0.0032(10)
C12A 0.0220(11) 0.0168(11) 0.0321(12) -0.0098(9) -0.0045(9) -0.0031(9)
C13A 0.0189(11) 0.0179(11) 0.0237(11) -0.0054(9) -0.0066(9) -0.0022(9)
C14A 0.0184(10) 0.0186(11) 0.0231(11) -0.0068(9) -0.0023(8) -0.0035(9)
C21A 0.0227(11) 0.0199(11) 0.0246(11) -0.0098(9) 0.0000(9) -0.0038(9)
C22A 0.0218(11) 0.0236(12) 0.0299(12) -0.0082(9) 0.0004(9) -0.0090(10)
C23A 0.0220(12) 0.0305(14) 0.0498(16) -0.0076(10) -0.0062(11) -0.0143(12)
C24A 0.0249(13) 0.0324(14) 0.0604(17) -0.0127(11) 0.0005(11) -0.0212(13)
C25A 0.0293(13) 0.0228(12) 0.0515(16) -0.0121(10) 0.0018(11) -0.0125(12)
C26A 0.0252(12) 0.0234(12) 0.0293(12) -0.0113(10) 0.0035(9) -0.0090(10)
C27A 0.0203(11) 0.0242(12) 0.0371(13) -0.0042(10) -0.0065(10) -0.0061(11)
C28A 0.0332(15) 0.0421(17) 0.108(3) -0.0181(13) -0.0077(16) -0.0310(18)
C29A 0.0339(13) 0.0189(12) 0.0329(13) -0.0099(10) -0.0039(10) -0.0020(10)
C31A 0.0236(11) 0.0190(11) 0.0244(11) -0.0077(9) -0.0048(9) -0.0025(9)
C32A 0.0226(11) 0.0220(12) 0.0261(12) -0.0078(9) -0.0035(9) -0.0005(10)
C33A 0.0258(12) 0.0304(13) 0.0291(13) -0.0103(10) 0.0039(10) -0.0072(11)
C34A 0.0348(13) 0.0340(14) 0.0304(13) -0.0132(11) 0.0020(10) -0.0126(11)
C35A 0.0380(14) 0.0346(14) 0.0316(13) -0.0192(12) 0.0003(11) -0.0128(11)
C36A 0.0286(12) 0.0247(12) 0.0207(11) -0.0122(10) -0.0027(9) -0.0018(9)
C37A 0.0389(14) 0.0397(15) 0.0307(13) -0.0256(12) 0.0086(11) -0.0096(11)
C38A 0.0562(19) 0.066(2) 0.0539(19) -0.0321(17) 0.0190(15) -0.0378(17)
C39A 0.0333(13) 0.0375(14) 0.0255(12) -0.0210(11) -0.0029(10) -0.0071(11)
C41A 0.0234(11) 0.0174(11) 0.0245(12) -0.0044(9) -0.0036(9) -0.0034(9)
C42A 0.0242(11) 0.0182(11) 0.0238(12) -0.0039(9) -0.0030(9) -0.0008(9)
F42A 0.0309(7) 0.0321(7) 0.0253(7) -0.0127(6) 0.0010(5) -0.0030(6)
C43A 0.0338(13) 0.0257(12) 0.0201(12) -0.0069(10) -0.0017(10) -0.0051(10)
F43A 0.0444(9) 0.0538(10) 0.0246(7) -0.0155(7) 0.0026(6) -0.0169(7)
C44A 0.0374(14) 0.0316(14) 0.0274(13) -0.0098(11) -0.0082(10) -0.0114(11)
F44A 0.0519(10) 0.0552(10) 0.0390(8) -0.0220(8) -0.0077(7) -0.0246(8)
C45A 0.0319(13) 0.0366(14) 0.0312(13) -0.0175(11) -0.0032(10) -0.0082(11)
F45A 0.0448(9) 0.0708(11) 0.0406(9) -0.0374(8) -0.0020(7) -0.0174(8)
C46A 0.0275(12) 0.0301(13) 0.0209(11) -0.0080(10) -0.0015(9) -0.0078(10)
F46A 0.0320(8) 0.0619(10) 0.0293(7) -0.0244(7) 0.0046(6) -0.0188(7)
C51A 0.0286(12) 0.0208(12) 0.0195(11) -0.0081(10) 0.0002(9) -0.0078(9)
C52A 0.0314(13) 0.0212(12) 0.0232(12) -0.0091(10) 0.0013(9) -0.0096(10)
F52A 0.0293(7) 0.0288(7) 0.0430(8) -0.0137(6) 0.0005(6) -0.0079(6)
C53A 0.0445(15) 0.0252(13) 0.0233(12) -0.0191(11) 0.0060(10) -0.0095(10)
F53A 0.0517(9) 0.0321(8) 0.0386(8) -0.0276(7) 0.0095(7) -0.0113(7)
C54A 0.0493(15) 0.0158(12) 0.0215(12) -0.0110(11) 0.0026(10) -0.0021(10)
F54A 0.0633(10) 0.0204(7) 0.0372(8) -0.0138(7) 0.0038(7) 0.0008(6)
C55A 0.0348(13) 0.0231(12) 0.0229(12) -0.0032(11) 0.0010(10) -0.0051(10)
F55A 0.0388(8) 0.0256(8) 0.0389(8) 0.0021(6) -0.0002(6) 0.0037(6)
C56A 0.0299(12) 0.0200(12) 0.0192(11) -0.0086(10) 0.0003(9) -0.0021(9)
F56A 0.0257(7) 0.0257(7) 0.0309(7) -0.0056(6) -0.0015(5) -0.0003(6)
C61A 0.0254(11) 0.0193(11) 0.0193(11) -0.0099(9) -0.0041(9) -0.0021(9)
C62A 0.0260(12) 0.0252(12) 0.0177(11) -0.0110(10) -0.0028(9) -0.0046(9)
C63A 0.0316(13) 0.0307(13) 0.0266(12) -0.0189(11) -0.0001(10) -0.0060(10)
C64A 0.0446(15) 0.0231(13) 0.0329(13) -0.0178(11) -0.0015(11) -0.0057(11)
C65A 0.0339(13) 0.0211(12) 0.0389(14) -0.0082(10) 0.0011(11) -0.0106(11)
C66A 0.0282(12) 0.0215(12) 0.0282(12) -0.0098(10) 0.0003(9) -0.0065(10)

loop_
_atom_type_symbol
_atom_type_description
_atom_type_scat_dispersion_real
_atom_type_scat_dispersion_imag
_atom_type_scat_source
C C 0.0181 0.0091 'International Tables Vol C Tables 4.2.6.8 and 6.1.1.4'
H H 0.0000 0.0000 'International Tables Vol C Tables 4.2.6.8 and 6.1.1.4'
B B 0.0090 0.0039 'International Tables Vol C Tables 4.2.6.8 and 6.1.1.4'
F F 0.0727 0.0534 'International Tables Vol C Tables 4.2.6.8 and 6.1.1.4'
P P 0.2955 0.4335 'International Tables Vol C Tables 4.2.6.8 and 6.1.1.4'

loop_
_geom_angle_atom_site_label_1
_geom_angle_atom_site_label_2
_geom_angle_atom_site_label_3
_geom_angle
C1 P1 C14 101.49(10)
C1 P1 C31 107.25(11)
C14 P1 C31 117.56(10)
C1 P1 C21 110.82(11)
C14 P1 C21 104.21(10)
C31 P1 C21 114.72(11)
C13 B1 C41 112.22(19)
C13 B1 C8 98.52(17)
C41 B1 C8 119.77(18)
C13 B1 C51 115.19(19)
C41 B1 C51 102.79(17)
C8 B1 C51 108.98(18)
C9 C8 C7 110.97(19)
C9 C8 B1 125.2(2)
C7 C8 B1 123.6(2)
C6 C7 C8 125.4(2)
C6 C7 H7 117.3
C8 C7 H7 117.3
C7 C6 C5 121.6(2)
C7 C6 H6 119.2
C5 C6 H6 119.2
C12 C5 C6 114.7(2)
C12 C5 H5 122.6
C6 C5 H5 122.6
C11 C4 C3 116.3(2)
C11 C4 H4 121.9
C3 C4 H4 121.9
C2 C3 C4 121.2(2)
C2 C3 H3 119.4
C4 C3 H3 119.4
C3 C2 C1 122.5(2)
C3 C2 H2 118.7
C1 C2 H2 118.7
C10 C1 C2 116.4(2)
C10 C1 P1 123.57(17)
C2 C1 P1 120.05(18)
C1 C10 C11 119.7(2)
C1 C10 C9 151.1(2)
C11 C10 C9 89.14(18)
C8 C9 C12 123.9(2)
C8 C9 C10 147.6(2)
C12 C9 C10 88.50(17)
C5 C12 C9 123.3(2)
C5 C12 C11 144.9(2)
C9 C12 C11 91.66(18)
C4 C11 C10 123.7(2)
C4 C11 C12 145.6(2)
C10 C11 C12 90.65(18)
C14 C13 B1 133.8(2)
C14 C13 H13 113.1
B1 C13 H13 113.1
C13 C14 C61 126.6(2)
C13 C14 P1 110.53(16)
C61 C14 P1 121.56(16)
C26 C21 C22 119.3(2)
C26 C21 P1 116.52(16)
C22 C21 P1 123.61(18)
C23 C22 C21 117.8(2)
C23 C22 C27 117.6(2)
C21 C22 C27 124.5(2)
C24 C23 C22 123.3(2)
C24 C23 H23 118.3
C22 C23 H23 118.3
C23 C24 C25 117.4(2)
C23 C24 C28 121.4(2)
C25 C24 C28 121.1(3)
C24 C25 C26 122.1(2)
C24 C25 H25 119.0
C26 C25 H25 119.0
C25 C26 C21 119.2(2)
C25 C26 C29 117.0(2)
C21 C26 C29 123.8(2)
C22 C27 H27A 109.5
C22 C27 H27B 109.5
H27A C27 H27B 109.5
C22 C27 H27C 109.5
H27A C27 H27C 109.5
H27B C27 H27C 109.5
C24 C28 H28A 109.5
C24 C28 H28B 109.5
H28A C28 H28B 109.5
C24 C28 H28C 109.5
H28A C28 H28C 109.5
H28B C28 H28C 109.5
C26 C29 H29A 109.5
C26 C29 H29B 109.5
H29A C29 H29B 109.5
C26 C29 H29C 109.5
H29A C29 H29C 109.5
H29B C29 H29C 109.5
C36 C31 C32 118.6(2)
C36 C31 P1 118.18(17)
C32 C31 P1 123.20(18)
C33 C32 C31 118.4(2)
C33 C32 C37 115.2(2)
C31 C32 C37 126.4(2)
C32 C33 C34 123.5(2)
C32 C33 H33 118.2
C34 C33 H33 118.2
C35 C34 C33 117.6(2)
C35 C34 C38 121.3(2)
C33 C34 C38 121.0(2)
C34 C35 C36 122.0(2)
C34 C35 H35 119.0
C36 C35 H35 119.0
C35 C36 C31 119.6(2)
C35 C36 C39 114.4(2)
C31 C36 C39 125.9(2)
C32 C37 H37A 109.5
C32 C37 H37B 109.5
H37A C37 H37B 109.5
C32 C37 H37C 109.5
H37A C37 H37C 109.5
H37B C37 H37C 109.5
C34 C38 H38A 109.5
C34 C38 H38B 109.5
H38A C38 H38B 109.5
C34 C38 H38C 109.5
H38A C38 H38C 109.5
H38B C38 H38C 109.5
C36 C39 H39A 109.5
C36 C39 H39B 109.5
H39A C39 H39B 109.5
C36 C39 H39C 109.5
H39A C39 H39C 109.5
H39B C39 H39C 109.5
C46 C41 C42 113.30(19)
C46 C41 B1 127.81(19)
C42 C41 B1 118.75(19)
F42 C42 C43 115.67(19)
F42 C42 C41 119.44(19)
C43 C42 C41 124.9(2)
F43 C43 C42 121.4(2)
F43 C43 C44 119.5(2)
C42 C43 C44 119.1(2)
F44 C44 C43 120.8(2)
F44 C44 C45 120.5(2)
C43 C44 C45 118.7(2)
F45 C45 C44 119.2(2)
F45 C45 C46 120.7(2)
C44 C45 C46 120.1(2)
F46 C46 C45 115.4(2)
F46 C46 C41 120.72(19)
C45 C46 C41 123.9(2)
C56 C51 C52 112.0(2)
C56 C51 B1 121.6(2)
C52 C51 B1 126.2(2)
F52 C52 C53 114.8(2)
F52 C52 C51 120.4(2)
C53 C52 C51 124.8(2)
F53 C53 C54 119.7(2)
F53 C53 C52 120.4(2)
C54 C53 C52 119.9(2)
F54 C54 C53 120.7(2)
F54 C54 C55 120.7(2)
C53 C54 C55 118.7(2)
F55 C55 C54 119.7(2)
F55 C55 C56 121.4(2)
C54 C55 C56 118.9(2)
F56 C56 C55 113.5(2)
F56 C56 C51 120.8(2)
C55 C56 C51 125.7(2)
C62 C61 C66 118.5(2)
C62 C61 C14 121.6(2)
C66 C61 C14 119.9(2)
C61 C62 C63 120.7(2)
C61 C62 H62 119.7
C63 C62 H62 119.7
C64 C63 C62 120.1(2)
C64 C63 H63 120.0
C62 C63 H63 120.0
C65 C64 C63 119.6(2)
C65 C64 H64 120.2
C63 C64 H64 120.2
C64 C65 C66 120.3(2)
C64 C65 H65 119.8
C66 C65 H65 119.8
C65 C66 C61 120.8(2)
C65 C66 H66 119.6
C61 C66 H66 119.6
C1A P1A C14A 102.12(10)
C1A P1A C31A 105.18(10)
C14A P1A C31A 118.46(10)
C1A P1A C21A 113.02(10)
C14A P1A C21A 105.90(10)
C31A P1A C21A 111.93(10)
C13A B1A C51A 113.33(18)
C13A B1A C8A 98.65(17)
C51A B1A C8A 117.95(19)
C13A B1A C41A 110.39(19)
C51A B1A C41A 104.59(17)
C8A B1A C41A 112.04(17)
C10A C1A C2A 116.3(2)
C10A C1A P1A 124.23(17)
C2A C1A P1A 119.45(17)
C3A C2A C1A 122.1(2)
C3A C2A H2A 118.9
C1A C2A H2A 118.9
C2A C3A C4A 121.8(2)
C2A C3A H3A 119.1
C4A C3A H3A 119.1
C11A C4A C3A 115.9(2)
C11A C4A H4A 122.1
C3A C4A H4A 122.1
C12A C5A C6A 115.0(2)
C12A C5A H5A 122.5
C6A C5A H5A 122.5
C7A C6A C5A 122.0(2)
C7A C6A H6A 119.0
C5A C6A H6A 119.0
C6A C7A C8A 125.1(2)
C6A C7A H7A 117.4
C8A C7A H7A 117.4
C9A C8A C7A 110.87(19)
C9A C8A B1A 124.1(2)
C7A C8A B1A 125.0(2)
C8A C9A C12A 124.1(2)
C8A C9A C10A 147.7(2)
C12A C9A C10A 88.13(17)
C1A C10A C11A 120.2(2)
C1A C10A C9A 150.4(2)
C11A C10A C9A 89.37(18)
C4A C11A C10A 123.6(2)
C4A C11A C12A 145.6(2)
C10A C11A C12A 90.79(18)
C5A C12A C9A 122.9(2)
C5A C12A C11A 145.4(2)
C9A C12A C11A 91.71(18)
C14A C13A B1A 135.5(2)
C14A C13A H13A 112.3
B1A C13A H13A 112.3
C13A C14A C61A 126.4(2)
C13A C14A P1A 107.94(16)
C61A C14A P1A 124.36(15)
C26A C21A C22A 120.1(2)
C26A C21A P1A 124.09(17)
C22A C21A P1A 115.83(16)
C23A C22A C21A 118.8(2)
C23A C22A C27A 116.9(2)
C21A C22A C27A 124.3(2)
C24A C23A C22A 122.3(2)
C24A C23A H23A 118.8
C22A C23A H23A 118.8
C23A C24A C25A 117.9(2)
C23A C24A C28A 121.0(2)
C25A C24A C28A 121.1(2)
C24A C25A C26A 122.8(2)
C24A C25A H25A 118.6
C26A C25A H25A 118.6
C25A C26A C21A 118.1(2)
C25A C26A C29A 115.2(2)
C21A C26A C29A 126.7(2)
C22A C27A H27D 109.5
C22A C27A H27E 109.5
H27D C27A H27E 109.5
C22A C27A H27F 109.5
H27D C27A H27F 109.5
H27E C27A H27F 109.5
C24A C28A H28D 109.5
C24A C28A H28E 109.5
H28D C28A H28E 109.5
C24A C28A H28F 109.5
H28D C28A H28F 109.5
H28E C28A H28F 109.5
C26A C29A H29D 109.5
C26A C29A H29E 109.5
H29D C29A H29E 109.5
C26A C29A H29F 109.5
H29D C29A H29F 109.5
H29E C29A H29F 109.5
C36A C31A C32A 118.9(2)
C36A C31A P1A 117.41(17)
C32A C31A P1A 123.64(16)
C33A C32A C31A 118.1(2)
C33A C32A C37A 114.7(2)
C31A C32A C37A 127.2(2)
C34A C33A C32A 123.8(2)
C34A C33A H33A 118.1
C32A C33A H33A 118.1
C33A C34A C35A 116.9(2)
C33A C34A C38A 121.7(2)
C35A C34A C38A 121.3(2)
C34A C35A C36A 122.7(2)
C34A C35A H35A 118.6
C36A C35A H35A 118.6
C35A C36A C31A 119.4(2)
C35A C36A C39A 114.3(2)
C31A C36A C39A 126.1(2)
C32A C37A H37D 109.5
C32A C37A H37E 109.5
H37D C37A H37E 109.5
C32A C37A H37F 109.5
H37D C37A H37F 109.5
H37E C37A H37F 109.5
C34A C38A H38D 109.5
C34A C38A H38E 109.5
H38D C38A H38E 109.5
C34A C38A H38F 109.5
H38D C38A H38F 109.5
H38E C38A H38F 109.5
C36A C39A H39D 109.5
C36A C39A H39E 109.5
H39D C39A H39E 109.5
C36A C39A H39F 109.5
H39D C39A H39F 109.5
H39E C39A H39F 109.5
C46A C41A C42A 112.1(2)
C46A C41A B1A 125.8(2)
C42A C41A B1A 121.8(2)
F42A C42A C43A 114.5(2)
F42A C42A C41A 120.20(19)
C43A C42A C41A 125.3(2)
F43A C43A C44A 119.8(2)
F43A C43A C42A 120.8(2)
C44A C43A C42A 119.4(2)
F44A C44A C45A 120.8(2)
F44A C44A C43A 120.7(2)
C45A C44A C43A 118.4(2)
F45A C45A C44A 119.3(2)
F45A C45A C46A 120.4(2)
C44A C45A C46A 120.3(2)
F46A C46A C45A 114.2(2)
F46A C46A C41A 121.39(19)
C45A C46A C41A 124.4(2)
C52A C51A C56A 113.0(2)
C52A C51A B1A 129.0(2)
C56A C51A B1A 118.0(2)
F52A C52A C53A 115.2(2)
F52A C52A C51A 120.6(2)
C53A C52A C51A 124.1(2)
F53A C53A C52A 120.6(2)
F53A C53A C54A 119.2(2)
C52A C53A C54A 120.2(2)
F54A C54A C55A 120.9(2)
F54A C54A C53A 120.6(2)
C55A C54A C53A 118.5(2)
F55A C55A C54A 119.8(2)
F55A C55A C56A 120.7(2)
C54A C55A C56A 119.5(2)
F56A C56A C55A 115.9(2)
F56A C56A C51A 119.4(2)
C55A C56A C51A 124.7(2)
C66A C61A C62A 118.4(2)
C66A C61A C14A 122.6(2)
C62A C61A C14A 119.00(19)
C63A C62A C61A 120.7(2)
C63A C62A H62A 119.6
C61A C62A H62A 119.6
C62A C63A C64A 120.1(2)
C62A C63A H63A 119.9
C64A C63A H63A 119.9
C65A C64A C63A 119.8(2)
C65A C64A H64A 120.1
C63A C64A H64A 120.1
C64A C65A C66A 120.2(2)
C64A C65A H65A 119.9
C66A C65A H65A 119.9
C65A C66A C61A 120.6(2)
C65A C66A H66A 119.7
C61A C66A H66A 119.7

loop_
_geom_bond_atom_site_label_1
_geom_bond_atom_site_label_2
_geom_bond_distance
P1 C1 1.816(2)
P1 C14 1.821(2)
P1 C31 1.822(3)
P1 C21 1.826(2)
B1 C13 1.613(3)
B1 C41 1.652(3)
B1 C8 1.659(3)
B1 C51 1.677(3)
C8 C9 1.389(3)
C8 C7 1.432(3)
C7 C6 1.382(3)
C7 H7 0.95
C6 C5 1.407(3)
C6 H6 0.95
C5 C12 1.362(3)
C5 H5 0.95
C4 C11 1.359(3)
C4 C3 1.410(4)
C4 H4 0.95
C3 C2 1.373(3)
C3 H3 0.95
C2 C1 1.426(3)
C2 H2 0.95
C1 C10 1.378(3)
C10 C11 1.431(3)
C10 C9 1.548(3)
C9 C12 1.427(3)
C12 C11 1.490(3)
C13 C14 1.335(3)
C13 H13 0.95
C14 C61 1.501(3)
C21 C26 1.411(3)
C21 C22 1.420(3)
C22 C23 1.397(4)
C22 C27 1.508(4)
C23 C24 1.383(4)
C23 H23 0.95
C24 C25 1.384(4)
C24 C28 1.506(4)
C25 C26 1.397(3)
C25 H25 0.95
C26 C29 1.502(3)
C27 H27A 0.98
C27 H27B 0.98
C27 H27C 0.98
C28 H28A 0.98
C28 H28B 0.98
C28 H28C 0.98
C29 H29A 0.98
C29 H29B 0.98
C29 H29C 0.98
C31 C36 1.418(3)
C31 C32 1.429(3)
C32 C33 1.385(3)
C32 C37 1.512(3)
C33 C34 1.388(4)
C33 H33 0.95
C34 C35 1.383(3)
C34 C38 1.502(4)
C35 C36 1.397(4)
C35 H35 0.95
C36 C39 1.512(3)
C37 H37A 0.98
C37 H37B 0.98
C37 H37C 0.98
C38 H38A 0.98
C38 H38B 0.98
C38 H38C 0.98
C39 H39A 0.98
C39 H39B 0.98
C39 H39C 0.98
C41 C46 1.384(3)
C41 C42 1.393(3)
C42 F42 1.359(3)
C42 C43 1.377(3)
C43 F43 1.345(3)
C43 C44 1.378(3)
C44 F44 1.341(2)
C44 C45 1.379(3)
C45 F45 1.352(3)
C45 C46 1.380(3)
C46 F46 1.354(3)
C51 C56 1.387(3)
C51 C52 1.395(3)
C52 F52 1.353(3)
C52 C53 1.382(3)
C53 F53 1.353(3)
C53 C54 1.372(4)
C54 F54 1.347(3)
C54 C55 1.380(4)
C55 F55 1.342(3)
C55 C56 1.385(3)
C56 F56 1.359(3)
C61 C62 1.389(3)
C61 C66 1.398(3)
C62 C63 1.393(3)
C62 H62 0.95
C63 C64 1.391(4)
C63 H63 0.95
C64 C65 1.382(4)
C64 H64 0.95
C65 C66 1.385(3)
C65 H65 0.95
C66 H66 0.95
P1A C1A 1.809(2)
P1A C14A 1.813(2)
P1A C31A 1.831(2)
P1A C21A 1.831(2)
B1A C13A 1.607(3)
B1A C51A 1.649(3)
B1A C8A 1.671(3)
B1A C41A 1.675(3)
C1A C10A 1.379(3)
C1A C2A 1.430(3)
C2A C3A 1.367(3)
C2A H2A 0.95
C3A C4A 1.410(4)
C3A H3A 0.95
C4A C11A 1.365(3)
C4A H4A 0.95
C5A C12A 1.365(3)
C5A C6A 1.400(3)
C5A H5A 0.95
C6A C7A 1.384(3)
C6A H6A 0.95
C7A C8A 1.434(3)
C7A H7A 0.95
C8A C9A 1.394(3)
C9A C12A 1.427(3)
C9A C10A 1.552(3)
C10A C11A 1.422(3)
C11A C12A 1.490(3)
C13A C14A 1.341(3)
C13A H13A 0.95
C14A C61A 1.494(3)
C21A C26A 1.412(3)
C21A C22A 1.415(3)
C22A C23A 1.388(3)
C22A C27A 1.505(3)
C23A C24A 1.384(4)
C23A H23A 0.95
C24A C25A 1.389(4)
C24A C28A 1.510(4)
C25A C26A 1.393(3)
C25A H25A 0.95
C26A C29A 1.513(3)
C27A H27D 0.98
C27A H27E 0.98
C27A H27F 0.98
C28A H28D 0.98
C28A H28E 0.98
C28A H28F 0.98
C29A H29D 0.98
C29A H29E 0.98
C29A H29F 0.98
C31A C36A 1.412(3)
C31A C32A 1.424(3)
C32A C33A 1.389(3)
C32A C37A 1.516(3)
C33A C34A 1.381(3)
C33A H33A 0.95
C34A C35A 1.385(4)
C34A C38A 1.503(4)
C35A C36A 1.386(3)
C35A H35A 0.95
C36A C39A 1.516(3)
C37A H37D 0.98
C37A H37E 0.98
C37A H37F 0.98
C38A H38D 0.98
C38A H38E 0.98
C38A H38F 0.98
C39A H39D 0.98
C39A H39E 0.98
C39A H39F 0.98
C41A C46A 1.393(3)
C41A C42A 1.394(3)
C42A F42A 1.357(3)
C42A C43A 1.384(3)
C43A F43A 1.346(3)
C43A C44A 1.372(4)
C44A F44A 1.344(3)
C44A C45A 1.369(4)
C45A F45A 1.345(3)
C45A C46A 1.387(3)
C46A F46A 1.348(3)
C51A C52A 1.391(3)
C51A C56A 1.395(3)
C52A F52A 1.352(3)
C52A C53A 1.372(3)
C53A F53A 1.354(3)
C53A C54A 1.379(4)
C54A F54A 1.346(3)
C54A C55A 1.373(4)
C55A F55A 1.348(3)
C55A C56A 1.376(3)
C56A F56A 1.357(3)
C61A C66A 1.395(3)
C61A C62A 1.406(3)
C62A C63A 1.384(3)
C62A H62A 0.95
C63A C64A 1.389(3)
C63A H63A 0.95
C64A C65A 1.386(4)
C64A H64A 0.95
C65A C66A 1.390(3)
C65A H65A 0.95
C66A H66A 0.95

loop_
_geom_torsion_atom_site_label_1
_geom_torsion_atom_site_label_2
_geom_torsion_atom_site_label_3
_geom_torsion_atom_site_label_4
_geom_torsion
C13 B1 C8 C9 6.9(3)
C41 B1 C8 C9 -114.9(2)
C51 B1 C8 C9 127.3(2)
C13 B1 C8 C7 -166.4(2)
C41 B1 C8 C7 71.9(3)
C51 B1 C8 C7 -45.9(3)
C9 C8 C7 C6 -0.1(3)
B1 C8 C7 C6 174.0(2)
C8 C7 C6 C5 1.0(4)
C7 C6 C5 C12 0.2(3)
C11 C4 C3 C2 -2.6(4)
C4 C3 C2 C1 0.9(4)
C3 C2 C1 C10 3.5(4)
C3 C2 C1 P1 -176.9(2)
C14 P1 C1 C10 26.2(2)
C31 P1 C1 C10 150.1(2)
C21 P1 C1 C10 -84.0(2)
C14 P1 C1 C2 -153.4(2)
C31 P1 C1 C2 -29.5(2)
C21 P1 C1 C2 96.4(2)
C2 C1 C10 C11 -6.0(3)
P1 C1 C10 C11 174.44(17)
C2 C1 C10 C9 177.4(4)
P1 C1 C10 C9 -2.2(5)
C7 C8 C9 C12 -2.0(3)
B1 C8 C9 C12 -175.9(2)
C7 C8 C9 C10 176.7(3)
B1 C8 C9 C10 2.7(5)
C1 C10 C9 C8 -3.6(7)
C11 C10 C9 C8 179.4(4)
C1 C10 C9 C12 175.3(4)
C11 C10 C9 C12 -1.72(17)
C6 C5 C12 C9 -2.3(3)
C6 C5 C12 C11 -178.0(3)
C8 C9 C12 C5 3.4(4)
C10 C9 C12 C5 -175.9(2)
C8 C9 C12 C11 -179.1(2)
C10 C9 C12 C11 1.65(17)
C3 C4 C11 C10 -0.1(4)
C3 C4 C11 C12 -177.8(3)
C1 C10 C11 C4 4.6(4)
C9 C10 C11 C4 -177.1(2)
C1 C10 C11 C12 -176.7(2)
C9 C10 C11 C12 1.64(17)
C5 C12 C11 C4 -7.2(6)
C9 C12 C11 C4 176.3(4)
C5 C12 C11 C10 174.7(3)
C9 C12 C11 C10 -1.78(18)
C41 B1 C13 C14 30.9(3)
C8 B1 C13 C14 -96.2(3)
C51 B1 C13 C14 148.1(2)
B1 C13 C14 C61 -14.8(4)
B1 C13 C14 P1 152.4(2)
C1 P1 C14 C13 -69.91(18)
C31 P1 C14 C13 173.51(15)
C21 P1 C14 C13 45.28(18)
C1 P1 C14 C61 97.99(18)
C31 P1 C14 C61 -18.6(2)
C21 P1 C14 C61 -146.82(17)
C1 P1 C21 C26 156.46(18)
C14 P1 C21 C26 48.0(2)
C31 P1 C21 C26 -81.9(2)
C1 P1 C21 C22 -15.1(2)
C14 P1 C21 C22 -123.5(2)
C31 P1 C21 C22 106.5(2)
C26 C21 C22 C23 -8.0(3)
P1 C21 C22 C23 163.29(19)
C26 C21 C22 C27 168.8(2)
P1 C21 C22 C27 -19.9(4)
C21 C22 C23 C24 1.2(4)
C27 C22 C23 C24 -175.8(3)
C22 C23 C24 C25 6.7(4)
C22 C23 C24 C28 -170.8(3)
C23 C24 C25 C26 -8.0(4)
C28 C24 C25 C26 169.5(3)
C24 C25 C26 C21 1.4(4)
C24 C25 C26 C29 -179.2(2)
C22 C21 C26 C25 6.8(3)
P1 C21 C26 C25 -165.10(18)
C22 C21 C26 C29 -172.6(2)
P1 C21 C26 C29 15.5(3)
C1 P1 C31 C36 -56.75(19)
C14 P1 C31 C36 56.7(2)
C21 P1 C31 C36 179.70(16)
C1 P1 C31 C32 122.43(18)
C14 P1 C31 C32 -124.15(18)
C21 P1 C31 C32 -1.1(2)
C36 C31 C32 C33 -4.6(3)
P1 C31 C32 C33 176.25(16)
C36 C31 C32 C37 173.9(2)
P1 C31 C32 C37 -5.3(3)
C31 C32 C33 C34 0.8(3)
C37 C32 C33 C34 -177.8(2)
C32 C33 C34 C35 2.2(3)
C32 C33 C34 C38 -178.6(2)
C33 C34 C35 C36 -1.5(3)
C38 C34 C35 C36 179.3(2)
C34 C35 C36 C31 -2.3(3)
C34 C35 C36 C39 175.0(2)
C32 C31 C36 C35 5.3(3)
P1 C31 C36 C35 -175.48(17)
C32 C31 C36 C39 -171.7(2)
P1 C31 C36 C39 7.6(3)
C13 B1 C41 C46 -132.4(2)
C8 B1 C41 C46 -17.7(3)
C51 B1 C41 C46 103.2(2)
C13 B1 C41 C42 52.1(3)
C8 B1 C41 C42 166.8(2)
C51 B1 C41 C42 -72.3(2)
C46 C41 C42 F42 -177.71(19)
B1 C41 C42 F42 -1.6(3)
C46 C41 C42 C43 2.7(3)
B1 C41 C42 C43 178.8(2)
F42 C42 C43 F43 -1.9(3)
C41 C42 C43 F43 177.7(2)
F42 C42 C43 C44 177.2(2)
C41 C42 C43 C44 -3.2(4)
F43 C43 C44 F44 1.7(3)
C42 C43 C44 F44 -177.4(2)
F43 C43 C44 C45 179.8(2)
C42 C43 C44 C45 0.7(3)
F44 C44 C45 F45 1.0(3)
C43 C44 C45 F45 -177.1(2)
F44 C44 C45 C46 -179.9(2)
C43 C44 C45 C46 2.0(3)
F45 C45 C46 F46 -3.4(3)
C44 C45 C46 F46 177.5(2)
F45 C45 C46 C41 176.6(2)
C44 C45 C46 C41 -2.5(4)
C42 C41 C46 F46 -179.79(19)
B1 C41 C46 F46 4.5(3)
C42 C41 C46 C45 0.2(3)
B1 C41 C46 C45 -175.5(2)
C13 B1 C51 C56 -169.68(19)
C41 B1 C51 C56 -47.3(3)
C8 B1 C51 C56 80.8(2)
C13 B1 C51 C52 6.0(3)
C41 B1 C51 C52 128.4(2)
C8 B1 C51 C52 -103.5(2)
C56 C51 C52 F52 177.68(18)
B1 C51 C52 F52 1.6(3)
C56 C51 C52 C53 -2.1(3)
B1 C51 C52 C53 -178.1(2)
F52 C52 C53 F53 2.6(3)
C51 C52 C53 F53 -177.7(2)
F52 C52 C53 C54 -176.7(2)
C51 C52 C53 C54 3.1(4)
F53 C53 C54 F54 0.1(3)
C52 C53 C54 F54 179.4(2)
F53 C53 C54 C55 179.6(2)
C52 C53 C54 C55 -1.2(3)
F54 C54 C55 F55 -2.2(3)
C53 C54 C55 F55 178.4(2)
F54 C54 C55 C56 178.05(19)
C53 C54 C55 C56 -1.4(3)
F55 C55 C56 F56 2.0(3)
C54 C55 C56 F56 -178.20(19)
F55 C55 C56 C51 -177.4(2)
C54 C55 C56 C51 2.4(3)
C52 C51 C56 F56 179.95(18)
B1 C51 C56 F56 -3.8(3)
C52 C51 C56 C55 -0.7(3)
B1 C51 C56 C55 175.6(2)
C13 C14 C61 C62 -124.3(3)
P1 C14 C61 C62 69.8(3)
C13 C14 C61 C66 54.6(3)
P1 C14 C61 C66 -111.2(2)
C66 C61 C62 C63 -1.4(3)
C14 C61 C62 C63 177.5(2)
C61 C62 C63 C64 -0.2(4)
C62 C63 C64 C65 1.4(4)
C63 C64 C65 C66 -0.9(4)
C64 C65 C66 C61 -0.8(3)
C62 C61 C66 C65 1.9(3)
C14 C61 C66 C65 -177.0(2)
C14A P1A C1A C10A -22.0(2)
C31A P1A C1A C10A -146.24(19)
C21A P1A C1A C10A 91.4(2)
C14A P1A C1A C2A 156.65(18)
C31A P1A C1A C2A 32.4(2)
C21A P1A C1A C2A -90.04(19)
C10A C1A C2A C3A -2.7(3)
P1A C1A C2A C3A 178.60(19)
C1A C2A C3A C4A 1.3(4)
C2A C3A C4A C11A 1.0(4)
C12A C5A C6A C7A -1.5(3)
C5A C6A C7A C8A 0.8(4)
C6A C7A C8A C9A 0.9(3)
C6A C7A C8A B1A -176.0(2)
C13A B1A C8A C9A -1.2(3)
C51A B1A C8A C9A 121.1(2)
C41A B1A C8A C9A -117.4(2)
C13A B1A C8A C7A 175.4(2)
C51A B1A C8A C7A -62.3(3)
C41A B1A C8A C7A 59.2(3)
C7A C8A C9A C12A -2.0(3)
B1A C8A C9A C12A 175.0(2)
C7A C8A C9A C10A -177.4(3)
B1A C8A C9A C10A -0.4(5)
C2A C1A C10A C11A 1.9(3)
P1A C1A C10A C11A -179.51(16)
C2A C1A C10A C9A 179.6(3)
P1A C1A C10A C9A -1.8(5)
C8A C9A C10A C1A -2.3(6)
C12A C9A C10A C1A -178.5(4)
C8A C9A C10A C11A 175.7(3)
C12A C9A C10A C11A -0.41(17)
C3A C4A C11A C10A -1.8(3)
C3A C4A C11A C12A -179.9(3)
C1A C10A C11A C4A 0.4(3)
C9A C10A C11A C4A -178.5(2)
C1A C10A C11A C12A 179.3(2)
C9A C10A C11A C12A 0.39(16)
C6A C5A C12A C9A 0.4(3)
C6A C5A C12A C11A 178.0(3)
C8A C9A C12A C5A 1.5(3)
C10A C9A C12A C5A 179.0(2)
C8A C9A C12A C11A -177.1(2)
C10A C9A C12A C11A 0.39(16)
C4A C11A C12A C5A 0.0(6)
C10A C11A C12A C5A -178.4(3)
C4A C11A C12A C9A 177.9(3)
C10A C11A C12A C9A -0.42(17)
C51A B1A C13A C14A -31.7(3)
C8A B1A C13A C14A 93.9(3)
C41A B1A C13A C14A -148.7(2)
B1A C13A C14A C61A 11.0(4)
B1A C13A C14A P1A -156.1(2)
C1A P1A C14A C13A 68.19(17)
C31A P1A C14A C13A -176.90(14)
C21A P1A C14A C13A -50.31(17)
C1A P1A C14A C61A -99.24(19)
C31A P1A C14A C61A 15.7(2)
C21A P1A C14A C61A 142.26(17)
C1A P1A C21A C26A 12.2(2)
C14A P1A C21A C26A 123.16(19)
C31A P1A C21A C26A -106.4(2)
C1A P1A C21A C22A -168.73(17)
C14A P1A C21A C22A -57.73(19)
C31A P1A C21A C22A 72.73(19)
C26A C21A C22A C23A 1.9(3)
P1A C21A C22A C23A -177.28(18)
C26A C21A C22A C27A 179.7(2)
P1A C21A C22A C27A 0.6(3)
C21A C22A C23A C24A 0.2(4)
C27A C22A C23A C24A -177.8(2)
C22A C23A C24A C25A -1.9(4)
C22A C23A C24A C28A 178.0(3)
C23A C24A C25A C26A 1.6(4)
C28A C24A C25A C26A -178.4(3)
C24A C25A C26A C21A 0.5(4)
C24A C25A C26A C29A 179.1(2)
C22A C21A C26A C25A -2.2(3)
P1A C21A C26A C25A 176.88(18)
C22A C21A C26A C29A 179.3(2)
P1A C21A C26A C29A -1.6(3)
C1A P1A C31A C36A 62.22(19)
C14A P1A C31A C36A -51.0(2)
C21A P1A C31A C36A -174.68(16)
C1A P1A C31A C32A -114.53(19)
C14A P1A C31A C32A 132.23(18)
C21A P1A C31A C32A 8.6(2)
C36A C31A C32A C33A 3.5(3)
P1A C31A C32A C33A -179.85(17)
C36A C31A C32A C37A -174.4(2)
P1A C31A C32A C37A 2.3(3)
C31A C32A C33A C34A 1.0(4)
C37A C32A C33A C34A 179.1(2)
C32A C33A C34A C35A -3.3(4)
C32A C33A C34A C38A 179.0(3)
C33A C34A C35A C36A 1.2(4)
C38A C34A C35A C36A 178.9(3)
C34A C35A C36A C31A 3.1(4)
C34A C35A C36A C39A -172.5(2)
C32A C31A C36A C35A -5.4(3)
P1A C31A C36A C35A 177.70(18)
C32A C31A C36A C39A 169.6(2)
P1A C31A C36A C39A -7.3(3)
C13A B1A C41A C46A 9.7(3)
C51A B1A C41A C46A -112.5(2)
C8A B1A C41A C46A 118.6(2)
C13A B1A C41A C42A -177.10(19)
C51A B1A C41A C42A 60.7(3)
C8A B1A C41A C42A -68.2(3)
C46A C41A C42A F42A 175.28(19)
B1A C41A C42A F42A 1.3(3)
C46A C41A C42A C43A -3.7(3)
B1A C41A C42A C43A -177.7(2)
F42A C42A C43A F43A 2.1(3)
C41A C42A C43A F43A -178.9(2)
F42A C42A C43A C44A -177.3(2)
C41A C42A C43A C44A 1.7(4)
F43A C43A C44A F44A 1.5(4)
C42A C43A C44A F44A -179.1(2)
F43A C43A C44A C45A -177.9(2)
C42A C43A C44A C45A 1.4(4)
F44A C44A C45A F45A -1.7(4)
C43A C44A C45A F45A 177.7(2)
F44A C44A C45A C46A 178.3(2)
C43A C44A C45A C46A -2.2(4)
F45A C45A C46A F46A 0.0(3)
C44A C45A C46A F46A 179.9(2)
F45A C45A C46A C41A -180.0(2)
C44A C45A C46A C41A 0.0(4)
C42A C41A C46A F46A -177.1(2)
B1A C41A C46A F46A -3.4(4)
C42A C41A C46A C45A 2.8(3)
B1A C41A C46A C45A 176.5(2)
C13A B1A C51A C52A 127.6(2)
C8A B1A C51A C52A 13.2(3)
C41A B1A C51A C52A -112.1(2)
C13A B1A C51A C56A -53.1(3)
C8A B1A C51A C56A -167.52(19)
C41A B1A C51A C56A 67.2(2)
C56A C51A C52A F52A 178.31(18)
B1A C51A C52A F52A -2.3(3)
C56A C51A C52A C53A 0.5(3)
B1A C51A C52A C53A 179.8(2)
F52A C52A C53A F53A 4.1(3)
C51A C52A C53A F53A -177.98(19)
F52A C52A C53A C54A -176.83(19)
C51A C52A C53A C54A 1.1(3)
F53A C53A C54A F54A -0.9(3)
C52A C53A C54A F54A 180.0(2)
F53A C53A C54A C55A 177.4(2)
C52A C53A C54A C55A -1.7(3)
F54A C54A C55A F55A -0.6(3)
C53A C54A C55A F55A -178.9(2)
F54A C54A C55A C56A 179.0(2)
C53A C54A C55A C56A 0.7(3)
F55A C55A C56A F56A 0.0(3)
C54A C55A C56A F56A -179.63(19)
F55A C55A C56A C51A -179.4(2)
C54A C55A C56A C51A 1.0(4)
C52A C51A C56A F56A 179.10(18)
B1A C51A C56A F56A -0.3(3)
C52A C51A C56A C55A -1.6(3)
B1A C51A C56A C55A 179.0(2)
C13A C14A C61A C66A 131.8(2)
P1A C14A C61A C66A -63.1(3)
C13A C14A C61A C62A -48.7(3)
P1A C14A C61A C62A 116.5(2)
C66A C61A C62A C63A -2.3(3)
C14A C61A C62A C63A 178.15(19)
C61A C62A C63A C64A 0.7(3)
C62A C63A C64A C65A 1.2(4)
C63A C64A C65A C66A -1.4(4)
C64A C65A C66A C61A -0.3(4)
C62A C61A C66A C65A 2.1(3)
C14A C61A C66A C65A -178.4(2)

loop_
_platon_squeeze_void_nr
_platon_squeeze_void_average_x
_platon_squeeze_void_average_y
_platon_squeeze_void_average_z
_platon_squeeze_void_volume
_platon_squeeze_void_count_electrons
_platon_squeeze_void_content
1 0.054 0.815 0.440 18 0 ' '
2 0.104 0.340 0.283 8 0 ' '
3 0.500 0.000 0.000 212 45 ' '
4 0.167 0.049 0.383 8 0 ' '
5 0.833 0.951 0.617 8 0 ' '
6 0.896 0.660 0.717 8 0 ' '
7 0.946 0.185 0.560 17 0 ' '
